data_7248196
loop_
_publ_author_name
'Ravi, Sasikala'
'Karthikeyan, Subramanian'
'Pannipara, Mehboobali'
'Al-Sehemi, Abdullah G.'
'Moon, Dohyun'
'Anthony, Savarimuthu Philip'

_publ_section_title
;
 Halogen atom substitution effect on the carbazole fluorescence properties
 and supramolecular interactions in the solid-state
;
_journal_issue 12
_journal_name_full CrystEngComm
_journal_page_first 1773
_journal_page_last 1778
_journal_paper_doi 10.1039/D4CE00053F
_journal_volume 26
_journal_year 2024
_chemical_formula_moiety 'C12 H7 Cl2 N'
_chemical_formula_sum 'C12 H7 Cl2 N'
_chemical_formula_weight 236.09
_chemical_name_systematic 3,6-dichloro-9H-carbazole
_space_group_crystal_system orthorhombic
_space_group_IT_number 19
_space_group_name_Hall 'P 2ac 2ab'
_space_group_name_H-M_alt 'P 21 21 21'
_atom_sites_solution_hydrogens geom
_audit_creation_method SHELXL-2018/3
_audit_update_record
;
2024-01-08 deposited with the CCDC.	2024-02-20 downloaded from the CCDC.
;
_cell_angle_alpha 90
_cell_angle_beta 90
_cell_angle_gamma 90
_cell_formula_units_Z 12
_cell_length_a 5.9260(12)
_cell_length_b 22.325(5)
_cell_length_c 22.507(5)
_cell_measurement_reflns_used 105897
_cell_measurement_temperature 220(2)
_cell_measurement_theta_max 33.679
_cell_measurement_theta_min 0.350
_cell_volume 2977.6(11)
_computing_cell_refinement '<i>HKL3000sm</i>(Otwinowski & Minor, 1997)'
_computing_data_collection '<i>PAL BL2D-SMDC Program</i>(Shin et.al, 2016)'
_computing_data_reduction '<i>HKL3000sm</i>(Otwinowski & Minor, 1997)'
_computing_molecular_graphics '<i>DIAMOND 4</i>(Putx&Brandenburg, 2014)'
_computing_publication_material '<i>publCIF</i>(Westrip, 2010)'
_computing_structure_refinement '<i>SHELXL-2018</i>(Sheldrick, 2018)'
_computing_structure_solution '<i>SHELXT-2018</i>(Sheldrick, 2018)'
_diffrn_ambient_temperature 220(2)
_diffrn_measured_fraction_theta_full 0.998
_diffrn_measured_fraction_theta_max 0.997
_diffrn_measurement_device_type 'Rayonix MX225HS CCD area detector'
_diffrn_measurement_method 'omega scan'
_diffrn_radiation_type synchrotron
_diffrn_radiation_wavelength 0.610
_diffrn_reflns_av_R_equivalents 0.0624
_diffrn_reflns_av_unetI/netI 0.0430
_diffrn_reflns_Laue_measured_fraction_full 0.998
_diffrn_reflns_Laue_measured_fraction_max 0.997
_diffrn_reflns_limit_h_max 8
_diffrn_reflns_limit_h_min -8
_diffrn_reflns_limit_k_max 30
_diffrn_reflns_limit_k_min -30
_diffrn_reflns_limit_l_max 31
_diffrn_reflns_limit_l_min -31
_diffrn_reflns_number 30604
_diffrn_reflns_point_group_measured_fraction_full 0.999
_diffrn_reflns_point_group_measured_fraction_max 0.998
_diffrn_reflns_theta_full 21.469
_diffrn_reflns_theta_max 24.998
_diffrn_reflns_theta_min 1.103
_diffrn_source 'PLSII 2D bending magnet'
_exptl_absorpt_coefficient_mu 0.395
_exptl_absorpt_correction_T_max 1.000
_exptl_absorpt_correction_T_min 0.941
_exptl_absorpt_correction_type empirical
_exptl_absorpt_process_details '<i>HKL3000sm Scalepack</i>(Otwinowski et.al,2003)'
_exptl_crystal_colour colorless
_exptl_crystal_density_diffrn 1.580
_exptl_crystal_description block
_exptl_crystal_F_000 1440
_exptl_crystal_size_max 0.075
_exptl_crystal_size_mid 0.069
_exptl_crystal_size_min 0.048
_refine_diff_density_max 0.669
_refine_diff_density_min -0.282
_refine_diff_density_rms 0.110
_refine_ls_abs_structure_details
;
 Flack x determined using 3252 quotients [(I+)-(I-)]/[(I+)+(I-)]
 (Parsons, Flack and Wagner, Acta Cryst. B69 (2013) 249-259).
;
_refine_ls_abs_structure_Flack 0.051(14)
_refine_ls_extinction_method none
_refine_ls_goodness_of_fit_ref 1.090
_refine_ls_hydrogen_treatment constr
_refine_ls_matrix_type full
_refine_ls_number_parameters 406
_refine_ls_number_reflns 8263
_refine_ls_number_restraints 0
_refine_ls_restrained_S_all 1.090
_refine_ls_R_factor_all 0.0429
_refine_ls_R_factor_gt 0.0414
_refine_ls_shift/su_max 0.001
_refine_ls_shift/su_mean 0.000
_refine_ls_structure_factor_coef Fsqd
_refine_ls_weighting_details 'w=1/[\s^2^(Fo^2^)+(0.0765P)^2^+0.1663P] where P=(Fo^2^+2Fc^2^)/3'
_refine_ls_weighting_scheme calc
_refine_ls_wR_factor_gt 0.1154
_refine_ls_wR_factor_ref 0.1165
_reflns_Friedel_coverage 0.762
_reflns_Friedel_fraction_full 1.000
_reflns_Friedel_fraction_max 0.999
_reflns_number_gt 7845
_reflns_number_total 8263
_reflns_threshold_expression 'I > 2\s(I)'
_cod_data_source_file d4ce00053f2.cif
_cod_data_source_block SPA722
_cod_depositor_comments 'Adding full bibliography for 7248196--7248198.cif.'
_cod_original_cell_volume 2977.6(10)
_cod_database_code 7248196
_shelx_shelxl_version_number 2018/3
_shelx_space_group_comment
;
The symmetry employed for this shelxl refinement is uniquely defined
by the following loop, which should always be used as a source of
symmetry information in preference to the above space-group names.
They are only intended as comments.
;
_shelx_estimated_absorpt_t_min 0.971
_shelx_estimated_absorpt_t_max 0.981

loop_
_space_group_symop_operation_xyz
'x, y, z'
'-x+1/2, -y, z+1/2'
'-x, y+1/2, -z+1/2'
'x+1/2, -y+1/2, -z'

loop_
_atom_site_label
_atom_site_type_symbol
_atom_site_fract_x
_atom_site_fract_y
_atom_site_fract_z
_atom_site_U_iso_or_equiv
_atom_site_adp_type
_atom_site_occupancy
_atom_site_site_symmetry_order
_atom_site_calc_flag
_atom_site_refinement_flags_posn
_atom_site_refinement_flags_adp
_atom_site_refinement_flags_occupancy
_atom_site_disorder_assembly
_atom_site_disorder_group
Cl1 Cl -0.04169(12) 0.66804(3) 0.89828(2) 0.03447(15) Uani 1 1 d . . . . .
Cl2 Cl -0.07829(13) 0.70124(3) 0.52130(2) 0.04095(17) Uani 1 1 d . . . . .
N1 N 0.5438(4) 0.60487(9) 0.69919(9) 0.0299(4) Uani 1 1 d . . . . .
H1N1 H 0.676907 0.588575 0.696924 0.036 Uiso 1 1 calc R U . . .
C1 C 0.4282(4) 0.61624(10) 0.75091(10) 0.0256(4) Uani 1 1 d . . . . .
C2 C 0.4932(4) 0.60584(11) 0.80944(10) 0.0299(5) Uani 1 1 d . . . . .
H2 H 0.632625 0.587862 0.818290 0.036 Uiso 1 1 calc R U . . .
C3 C 0.3469(5) 0.62271(11) 0.85404(10) 0.0308(5) Uani 1 1 d . . . . .
H3 H 0.387353 0.616647 0.893968 0.037 Uiso 1 1 calc R U . . .
C4 C 0.1381(4) 0.64884(10) 0.84027(9) 0.0255(4) Uani 1 1 d . . . . .
C5 C 0.0696(4) 0.65952(9) 0.78217(9) 0.0241(4) Uani 1 1 d . . . . .
H5 H -0.070648 0.677265 0.773763 0.029 Uiso 1 1 calc R U . . .
C6 C 0.2177(4) 0.64283(9) 0.73673(9) 0.0223(4) Uani 1 1 d . . . . .
C7 C 0.2104(4) 0.64750(10) 0.67249(9) 0.0228(4) Uani 1 1 d . . . . .
C8 C 0.0536(4) 0.67154(10) 0.63258(9) 0.0251(4) Uani 1 1 d . . . . .
H8 H -0.084500 0.687387 0.645783 0.030 Uiso 1 1 calc R U . . .
C9 C 0.1100(5) 0.67109(11) 0.57276(9) 0.0288(5) Uani 1 1 d . . . . .
C10 C 0.3128(5) 0.64731(12) 0.55189(11) 0.0326(5) Uani 1 1 d . . . . .
H10 H 0.344601 0.648038 0.510974 0.039 Uiso 1 1 calc R U . . .
C11 C 0.4671(5) 0.62273(11) 0.59080(10) 0.0316(5) Uani 1 1 d . . . . .
H11 H 0.603059 0.606048 0.577041 0.038 Uiso 1 1 calc R U . . .
C12 C 0.4149(4) 0.62345(10) 0.65116(10) 0.0265(4) Uani 1 1 d . . . . .
Cl3 Cl 1.07133(11) 0.49693(3) 0.80603(2) 0.03389(15) Uani 1 1 d . . . . .
Cl4 Cl 1.08026(14) 0.54671(4) 0.43045(3) 0.04670(19) Uani 1 1 d . . . . .
N2 N 0.4674(4) 0.44461(10) 0.60747(9) 0.0324(4) Uani 1 1 d . . . . .
H2N2 H 0.334143 0.428435 0.605243 0.039 Uiso 1 1 calc R U . . .
C13 C 0.5893(4) 0.45333(10) 0.65909(10) 0.0270(4) Uani 1 1 d . . . . .
C14 C 0.5287(4) 0.44018(10) 0.71753(11) 0.0299(5) Uani 1 1 d . . . . .
H14 H 0.389316 0.422145 0.726380 0.036 Uiso 1 1 calc R U . . .
C15 C 0.6799(4) 0.45451(11) 0.76195(11) 0.0301(5) Uani 1 1 d . . . . .
H15 H 0.643588 0.446167 0.801754 0.036 Uiso 1 1 calc R U . . .
C16 C 0.8863(4) 0.48130(10) 0.74823(10) 0.0254(4) Uani 1 1 d . . . . .
C17 C 0.9492(4) 0.49525(9) 0.69031(9) 0.0237(4) Uani 1 1 d . . . . .
H17 H 1.088440 0.513528 0.681906 0.028 Uiso 1 1 calc R U . . .
C18 C 0.7964(4) 0.48093(9) 0.64512(10) 0.0237(4) Uani 1 1 d . . . . .
C19 C 0.7983(4) 0.48931(10) 0.58098(10) 0.0246(4) Uani 1 1 d . . . . .
C20 C 0.9527(4) 0.51464(10) 0.54154(10) 0.0279(4) Uani 1 1 d . . . . .
H20 H 1.090103 0.530800 0.554923 0.033 Uiso 1 1 calc R U . . .
C21 C 0.8954(5) 0.51506(12) 0.48174(10) 0.0342(5) Uani 1 1 d . . . . .
C22 C 0.6906(5) 0.49128(14) 0.46112(12) 0.0399(6) Uani 1 1 d . . . . .
H22 H 0.657192 0.492572 0.420309 0.048 Uiso 1 1 calc R U . . .
C23 C 0.5380(5) 0.46612(13) 0.49982(11) 0.0374(6) Uani 1 1 d . . . . .
H23 H 0.401665 0.449686 0.486049 0.045 Uiso 1 1 calc R U . . .
C24 C 0.5918(4) 0.46576(11) 0.55996(11) 0.0297(5) Uani 1 1 d . . . . .
Cl5 Cl 1.05400(13) 0.84903(3) 0.98464(2) 0.03598(16) Uani 1 1 d . . . . .
Cl6 Cl 1.08764(12) 0.85280(3) 0.60658(2) 0.03867(16) Uani 1 1 d . . . . .
N3 N 0.4666(4) 0.76988(9) 0.79115(8) 0.0299(4) Uani 1 1 d . . . . .
H3N3 H 0.333162 0.753671 0.790302 0.036 Uiso 1 1 calc R U . . .
C25 C 0.5851(4) 0.78475(10) 0.84175(10) 0.0267(4) Uani 1 1 d . . . . .
C26 C 0.5219(4) 0.77828(11) 0.90135(10) 0.0301(5) Uani 1 1 d . . . . .
H26 H 0.382866 0.760929 0.911771 0.036 Uiso 1 1 calc R U . . .
C27 C 0.6698(5) 0.79814(11) 0.94415(10) 0.0303(5) Uani 1 1 d . . . . .
H27 H 0.631953 0.794197 0.984517 0.036 Uiso 1 1 calc R U . . .
C28 C 0.8754(4) 0.82409(10) 0.92827(9) 0.0262(4) Uani 1 1 d . . . . .
C29 C 0.9419(4) 0.83097(10) 0.86949(9) 0.0239(4) Uani 1 1 d . . . . .
H29 H 1.080694 0.848781 0.859624 0.029 Uiso 1 1 calc R U . . .
C30 C 0.7940(4) 0.81029(10) 0.82551(9) 0.0225(4) Uani 1 1 d . . . . .
C31 C 0.8007(4) 0.81016(10) 0.76120(9) 0.0225(4) Uani 1 1 d . . . . .
C32 C 0.9569(4) 0.83082(10) 0.71947(9) 0.0245(4) Uani 1 1 d . . . . .
H32 H 1.096026 0.847091 0.731380 0.029 Uiso 1 1 calc R U . . .
C33 C 0.8998(4) 0.82649(10) 0.65995(9) 0.0268(4) Uani 1 1 d . . . . .
C34 C 0.6947(4) 0.80195(11) 0.64108(10) 0.0300(5) Uani 1 1 d . . . . .
H34 H 0.661256 0.800255 0.600284 0.036 Uiso 1 1 calc R U . . .
C35 C 0.5410(4) 0.78023(10) 0.68179(10) 0.0294(5) Uani 1 1 d . . . . .
H35 H 0.404473 0.762821 0.669364 0.035 Uiso 1 1 calc R U . . .
C36 C 0.5946(4) 0.78491(10) 0.74191(10) 0.0249(4) Uani 1 1 d . . . . .

loop_
_atom_site_aniso_label
_atom_site_aniso_U_11
_atom_site_aniso_U_22
_atom_site_aniso_U_33
_atom_site_aniso_U_23
_atom_site_aniso_U_13
_atom_site_aniso_U_12
Cl1 0.0371(3) 0.0475(3) 0.0188(2) -0.0027(2) 0.0033(2) 0.0018(3)
Cl2 0.0390(3) 0.0628(4) 0.0211(2) 0.0082(3) -0.0023(2) 0.0037(3)
N1 0.0236(9) 0.0370(9) 0.0290(9) -0.0009(7) 0.0013(8) 0.0063(9)
C1 0.0223(10) 0.0278(9) 0.0267(10) -0.0017(8) -0.0012(9) 0.0010(10)
C2 0.0269(11) 0.0335(10) 0.0292(11) -0.0009(9) -0.0076(9) 0.0033(10)
C3 0.0322(12) 0.0375(11) 0.0226(10) -0.0003(9) -0.0077(9) -0.0020(11)
C4 0.0273(11) 0.0304(9) 0.0189(9) -0.0024(8) 0.0013(8) -0.0032(10)
C5 0.0229(10) 0.0283(9) 0.0212(9) -0.0008(7) -0.0003(9) 0.0001(10)
C6 0.0207(10) 0.0250(8) 0.0212(9) -0.0002(7) -0.0004(8) -0.0015(9)
C7 0.0225(10) 0.0254(8) 0.0205(9) -0.0015(7) 0.0021(8) -0.0011(9)
C8 0.0225(10) 0.0318(9) 0.0209(9) 0.0012(8) 0.0024(8) -0.0009(10)
C9 0.0304(12) 0.0367(10) 0.0195(9) 0.0026(8) 0.0004(9) -0.0025(11)
C10 0.0343(13) 0.0415(12) 0.0221(10) -0.0039(9) 0.0069(9) -0.0025(12)
C11 0.0281(12) 0.0372(11) 0.0295(11) -0.0034(9) 0.0093(10) 0.0030(11)
C12 0.0239(11) 0.0285(9) 0.0272(10) -0.0023(8) 0.0032(9) -0.0007(10)
Cl3 0.0351(3) 0.0471(3) 0.0194(2) -0.0020(2) -0.0013(2) -0.0063(3)
Cl4 0.0464(4) 0.0702(4) 0.0236(3) 0.0110(3) 0.0027(3) 0.0038(4)
N2 0.0246(9) 0.0386(10) 0.0341(10) -0.0050(8) -0.0044(9) -0.0069(9)
C13 0.0230(11) 0.0271(9) 0.0308(11) -0.0032(8) 0.0003(9) 0.0004(10)
C14 0.0243(11) 0.0306(10) 0.0348(11) -0.0002(9) 0.0062(10) -0.0026(10)
C15 0.0300(12) 0.0326(10) 0.0276(11) 0.0012(9) 0.0069(10) -0.0006(11)
C16 0.0250(10) 0.0297(9) 0.0216(9) -0.0012(8) 0.0000(8) 0.0001(10)
C17 0.0218(10) 0.0272(8) 0.0222(9) -0.0022(7) 0.0017(8) -0.0027(9)
C18 0.0216(10) 0.0261(9) 0.0235(10) -0.0025(8) 0.0007(8) 0.0005(9)
C19 0.0236(10) 0.0282(9) 0.0220(9) -0.0034(8) -0.0024(8) 0.0013(9)
C20 0.0259(11) 0.0356(10) 0.0221(9) -0.0004(8) -0.0012(9) 0.0037(10)
C21 0.0361(13) 0.0449(12) 0.0217(10) 0.0026(9) -0.0004(10) 0.0078(12)
C22 0.0411(15) 0.0540(15) 0.0246(11) -0.0035(11) -0.0111(10) 0.0094(14)
C23 0.0318(13) 0.0448(12) 0.0356(12) -0.0081(10) -0.0112(11) 0.0036(13)
C24 0.0258(11) 0.0325(10) 0.0309(11) -0.0055(9) -0.0043(10) 0.0027(11)
Cl5 0.0423(4) 0.0468(3) 0.0189(2) -0.0017(2) -0.0045(2) -0.0042(3)
Cl6 0.0363(3) 0.0606(4) 0.0191(2) 0.0064(2) 0.0035(2) -0.0028(3)
N3 0.0246(10) 0.0381(9) 0.0270(9) 0.0012(8) 0.0002(8) -0.0091(9)
C25 0.0257(11) 0.0300(9) 0.0245(10) 0.0014(8) 0.0008(9) -0.0022(10)
C26 0.0270(11) 0.0348(10) 0.0285(10) 0.0027(9) 0.0069(10) -0.0035(10)
C27 0.0357(13) 0.0338(10) 0.0214(10) 0.0017(8) 0.0069(10) 0.0013(11)
C28 0.0313(12) 0.0290(9) 0.0181(9) 0.0003(7) -0.0004(8) 0.0020(10)
C29 0.0236(10) 0.0287(8) 0.0195(9) 0.0016(7) 0.0000(9) -0.0021(10)
C30 0.0216(10) 0.0257(9) 0.0201(9) 0.0011(7) 0.0009(8) 0.0008(9)
C31 0.0216(10) 0.0257(8) 0.0201(9) 0.0007(7) -0.0010(8) 0.0005(9)
C32 0.0230(10) 0.0304(9) 0.0201(9) 0.0005(8) -0.0009(9) -0.0016(10)
C33 0.0274(11) 0.0340(10) 0.0192(9) 0.0017(8) 0.0032(9) 0.0019(10)
C34 0.0327(12) 0.0380(11) 0.0192(10) -0.0019(8) -0.0061(9) 0.0041(11)
C35 0.0260(11) 0.0334(10) 0.0289(10) -0.0028(9) -0.0075(10) -0.0034(10)
C36 0.0231(10) 0.0272(9) 0.0244(9) 0.0011(8) -0.0010(9) -0.0026(10)

loop_
_atom_type_symbol
_atom_type_description
_atom_type_scat_dispersion_real
_atom_type_scat_dispersion_imag
_atom_type_scat_source
C C 0.0019 0.0011 'International Tables Vol C Tables 4.2.6.8 and 6.1.1.4'
H H 0.0000 0.0000 'International Tables Vol C Tables 4.2.6.8 and 6.1.1.4'
N N 0.0040 0.0024 'International Tables Vol C Tables 4.2.6.8 and 6.1.1.4'
Cl Cl 0.1166 0.1176 'International Tables Vol C Tables 4.2.6.8 and 6.1.1.4'

loop_
_geom_angle_atom_site_label_1
_geom_angle_atom_site_label_2
_geom_angle_atom_site_label_3
_geom_angle
_geom_angle_site_symmetry_1
_geom_angle_site_symmetry_3
_geom_angle_publ_flag
C1 N1 C12 109.3(2) . . ?
C1 N1 H1N1 125.4 . . ?
C12 N1 H1N1 125.4 . . ?
N1 C1 C2 129.3(2) . . ?
N1 C1 C6 108.98(19) . . ?
C2 C1 C6 121.8(2) . . ?
C3 C2 C1 118.0(2) . . ?
C3 C2 H2 121.0 . . ?
C1 C2 H2 121.0 . . ?
C2 C3 C4 120.5(2) . . ?
C2 C3 H3 119.8 . . ?
C4 C3 H3 119.8 . . ?
C5 C4 C3 122.5(2) . . ?
C5 C4 Cl1 119.04(19) . . ?
C3 C4 Cl1 118.49(17) . . ?
C4 C5 C6 117.3(2) . . ?
C4 C5 H5 121.3 . . ?
C6 C5 H5 121.3 . . ?
C5 C6 C1 119.9(2) . . ?
C5 C6 C7 133.7(2) . . ?
C1 C6 C7 106.31(19) . . ?
C8 C7 C12 119.9(2) . . ?
C8 C7 C6 133.4(2) . . ?
C12 C7 C6 106.6(2) . . ?
C9 C8 C7 117.4(2) . . ?
C9 C8 H8 121.3 . . ?
C7 C8 H8 121.3 . . ?
C8 C9 C10 122.5(2) . . ?
C8 C9 Cl2 119.2(2) . . ?
C10 C9 Cl2 118.32(17) . . ?
C11 C10 C9 120.5(2) . . ?
C11 C10 H10 119.7 . . ?
C9 C10 H10 119.7 . . ?
C10 C11 C12 117.8(2) . . ?
C10 C11 H11 121.1 . . ?
C12 C11 H11 121.1 . . ?
N1 C12 C11 129.3(2) . . ?
N1 C12 C7 108.78(19) . . ?
C11 C12 C7 121.8(2) . . ?
C13 N2 C24 108.9(2) . . ?
C13 N2 H2N2 125.6 . . ?
C24 N2 H2N2 125.6 . . ?
N2 C13 C14 129.0(2) . . ?
N2 C13 C18 109.2(2) . . ?
C14 C13 C18 121.8(2) . . ?
C15 C14 C13 117.9(2) . . ?
C15 C14 H14 121.1 . . ?
C13 C14 H14 121.1 . . ?
C14 C15 C16 120.5(2) . . ?
C14 C15 H15 119.7 . . ?
C16 C15 H15 119.7 . . ?
C17 C16 C15 122.5(2) . . ?
C17 C16 Cl3 119.19(18) . . ?
C15 C16 Cl3 118.27(17) . . ?
C16 C17 C18 117.2(2) . . ?
C16 C17 H17 121.4 . . ?
C18 C17 H17 121.4 . . ?
C17 C18 C13 120.1(2) . . ?
C17 C18 C19 133.4(2) . . ?
C13 C18 C19 106.5(2) . . ?
C20 C19 C24 120.4(2) . . ?
C20 C19 C18 133.5(2) . . ?
C24 C19 C18 106.1(2) . . ?
C21 C20 C19 117.3(2) . . ?
C21 C20 H20 121.3 . . ?
C19 C20 H20 121.3 . . ?
C20 C21 C22 122.0(3) . . ?
C20 C21 Cl4 119.5(2) . . ?
C22 C21 Cl4 118.58(19) . . ?
C23 C22 C21 120.9(2) . . ?
C23 C22 H22 119.6 . . ?
C21 C22 H22 119.6 . . ?
C22 C23 C24 117.9(2) . . ?
C22 C23 H23 121.0 . . ?
C24 C23 H23 121.0 . . ?
N2 C24 C23 129.3(2) . . ?
N2 C24 C19 109.3(2) . . ?
C23 C24 C19 121.5(2) . . ?
C25 N3 C36 108.9(2) . . ?
C25 N3 H3N3 125.5 . . ?
C36 N3 H3N3 125.5 . . ?
N3 C25 C26 129.1(2) . . ?
N3 C25 C30 109.3(2) . . ?
C26 C25 C30 121.7(2) . . ?
C27 C26 C25 117.8(2) . . ?
C27 C26 H26 121.1 . . ?
C25 C26 H26 121.1 . . ?
C26 C27 C28 120.7(2) . . ?
C26 C27 H27 119.6 . . ?
C28 C27 H27 119.6 . . ?
C29 C28 C27 122.5(2) . . ?
C29 C28 Cl5 119.06(19) . . ?
C27 C28 Cl5 118.43(17) . . ?
C28 C29 C30 117.3(2) . . ?
C28 C29 H29 121.3 . . ?
C30 C29 H29 121.3 . . ?
C29 C30 C25 119.95(19) . . ?
C29 C30 C31 133.6(2) . . ?
C25 C30 C31 106.4(2) . . ?
C32 C31 C36 119.9(2) . . ?
C32 C31 C30 133.6(2) . . ?
C36 C31 C30 106.5(2) . . ?
C33 C32 C31 117.7(2) . . ?
C33 C32 H32 121.1 . . ?
C31 C32 H32 121.1 . . ?
C32 C33 C34 122.2(2) . . ?
C32 C33 Cl6 119.2(2) . . ?
C34 C33 Cl6 118.58(17) . . ?
C35 C34 C33 120.6(2) . . ?
C35 C34 H34 119.7 . . ?
C33 C34 H34 119.7 . . ?
C34 C35 C36 117.9(2) . . ?
C34 C35 H35 121.0 . . ?
C36 C35 H35 121.1 . . ?
N3 C36 C35 129.4(2) . . ?
N3 C36 C31 108.92(19) . . ?
C35 C36 C31 121.7(2) . . ?

loop_
_geom_bond_atom_site_label_1
_geom_bond_atom_site_label_2
_geom_bond_distance
_geom_bond_site_symmetry_2
_geom_bond_publ_flag
Cl1 C4 1.739(2) . ?
Cl2 C9 1.744(3) . ?
N1 C1 1.374(3) . ?
N1 C12 1.387(3) . ?
N1 H1N1 0.8700 . ?
C1 C2 1.392(3) . ?
C1 C6 1.418(3) . ?
C2 C3 1.379(4) . ?
C2 H2 0.9400 . ?
C3 C4 1.403(4) . ?
C3 H3 0.9400 . ?
C4 C5 1.390(3) . ?
C5 C6 1.398(3) . ?
C5 H5 0.9400 . ?
C6 C7 1.450(3) . ?
C7 C8 1.399(3) . ?
C7 C12 1.410(3) . ?
C8 C9 1.387(3) . ?
C8 H8 0.9400 . ?
C9 C10 1.395(4) . ?
C10 C11 1.380(4) . ?
C10 H10 0.9400 . ?
C11 C12 1.393(3) . ?
C11 H11 0.9400 . ?
Cl3 C16 1.737(2) . ?
Cl4 C21 1.741(3) . ?
N2 C13 1.382(3) . ?
N2 C24 1.382(3) . ?
N2 H2N2 0.8700 . ?
C13 C14 1.395(3) . ?
C13 C18 1.409(3) . ?
C14 C15 1.380(4) . ?
C14 H14 0.9400 . ?
C15 C16 1.396(3) . ?
C15 H15 0.9400 . ?
C16 C17 1.391(3) . ?
C17 C18 1.399(3) . ?
C17 H17 0.9400 . ?
C18 C19 1.456(3) . ?
C19 C20 1.395(3) . ?
C19 C24 1.413(3) . ?
C20 C21 1.388(3) . ?
C20 H20 0.9400 . ?
C21 C22 1.404(4) . ?
C22 C23 1.375(4) . ?
C22 H22 0.9400 . ?
C23 C24 1.391(3) . ?
C23 H23 0.9400 . ?
Cl5 C28 1.743(2) . ?
Cl6 C33 1.740(2) . ?
N3 C25 1.379(3) . ?
N3 C36 1.384(3) . ?
N3 H3N3 0.8700 . ?
C25 C26 1.400(3) . ?
C25 C30 1.411(3) . ?
C26 C27 1.376(4) . ?
C26 H26 0.9400 . ?
C27 C28 1.396(4) . ?
C27 H27 0.9400 . ?
C28 C29 1.389(3) . ?
C29 C30 1.401(3) . ?
C29 H29 0.9400 . ?
C30 C31 1.448(3) . ?
C31 C32 1.397(3) . ?
C31 C36 1.414(3) . ?
C32 C33 1.385(3) . ?
C32 H32 0.9400 . ?
C33 C34 1.399(4) . ?
C34 C35 1.380(4) . ?
C34 H34 0.9400 . ?
C35 C36 1.394(3) . ?
C35 H35 0.9400 . ?

loop_
_geom_torsion_atom_site_label_1
_geom_torsion_atom_site_label_2
_geom_torsion_atom_site_label_3
_geom_torsion_atom_site_label_4
_geom_torsion
_geom_torsion_site_symmetry_1
_geom_torsion_site_symmetry_2
_geom_torsion_site_symmetry_3
_geom_torsion_site_symmetry_4
_geom_torsion_publ_flag
C12 N1 C1 C2 -179.1(2) . . . . ?
C12 N1 C1 C6 0.2(3) . . . . ?
N1 C1 C2 C3 178.6(2) . . . . ?
C6 C1 C2 C3 -0.6(4) . . . . ?
C1 C2 C3 C4 0.8(4) . . . . ?
C2 C3 C4 C5 -0.7(4) . . . . ?
C2 C3 C4 Cl1 178.9(2) . . . . ?
C3 C4 C5 C6 0.3(3) . . . . ?
Cl1 C4 C5 C6 -179.27(17) . . . . ?
C4 C5 C6 C1 -0.1(3) . . . . ?
C4 C5 C6 C7 -178.5(2) . . . . ?
N1 C1 C6 C5 -179.0(2) . . . . ?
C2 C1 C6 C5 0.2(3) . . . . ?
N1 C1 C6 C7 -0.2(2) . . . . ?
C2 C1 C6 C7 179.0(2) . . . . ?
C5 C6 C7 C8 1.4(4) . . . . ?
C1 C6 C7 C8 -177.1(2) . . . . ?
C5 C6 C7 C12 178.8(2) . . . . ?
C1 C6 C7 C12 0.3(2) . . . . ?
C12 C7 C8 C9 -0.7(3) . . . . ?
C6 C7 C8 C9 176.3(2) . . . . ?
C7 C8 C9 C10 0.7(4) . . . . ?
C7 C8 C9 Cl2 -179.33(17) . . . . ?
C8 C9 C10 C11 0.2(4) . . . . ?
Cl2 C9 C10 C11 -179.8(2) . . . . ?
C9 C10 C11 C12 -1.0(4) . . . . ?
C1 N1 C12 C11 177.5(2) . . . . ?
C1 N1 C12 C7 0.0(3) . . . . ?
C10 C11 C12 N1 -176.2(2) . . . . ?
C10 C11 C12 C7 0.9(4) . . . . ?
C8 C7 C12 N1 177.6(2) . . . . ?
C6 C7 C12 N1 -0.2(2) . . . . ?
C8 C7 C12 C11 0.0(3) . . . . ?
C6 C7 C12 C11 -177.8(2) . . . . ?
C24 N2 C13 C14 178.4(2) . . . . ?
C24 N2 C13 C18 0.3(3) . . . . ?
N2 C13 C14 C15 -178.6(2) . . . . ?
C18 C13 C14 C15 -0.7(3) . . . . ?
C13 C14 C15 C16 0.0(4) . . . . ?
C14 C15 C16 C17 0.6(4) . . . . ?
C14 C15 C16 Cl3 -178.81(19) . . . . ?
C15 C16 C17 C18 -0.4(3) . . . . ?
Cl3 C16 C17 C18 178.94(16) . . . . ?
C16 C17 C18 C13 -0.3(3) . . . . ?
C16 C17 C18 C19 178.5(2) . . . . ?
N2 C13 C18 C17 179.1(2) . . . . ?
C14 C13 C18 C17 0.8(3) . . . . ?
N2 C13 C18 C19 0.1(2) . . . . ?
C14 C13 C18 C19 -178.2(2) . . . . ?
C17 C18 C19 C20 -0.1(4) . . . . ?
C13 C18 C19 C20 178.8(2) . . . . ?
C17 C18 C19 C24 -179.3(2) . . . . ?
C13 C18 C19 C24 -0.4(2) . . . . ?
C24 C19 C20 C21 -0.6(3) . . . . ?
C18 C19 C20 C21 -179.6(2) . . . . ?
C19 C20 C21 C22 0.2(4) . . . . ?
C19 C20 C21 Cl4 179.41(18) . . . . ?
C20 C21 C22 C23 -0.4(4) . . . . ?
Cl4 C21 C22 C23 -179.6(2) . . . . ?
C21 C22 C23 C24 0.9(4) . . . . ?
C13 N2 C24 C23 179.6(3) . . . . ?
C13 N2 C24 C19 -0.6(3) . . . . ?
C22 C23 C24 N2 178.6(3) . . . . ?
C22 C23 C24 C19 -1.2(4) . . . . ?
C20 C19 C24 N2 -178.7(2) . . . . ?
C18 C19 C24 N2 0.6(3) . . . . ?
C20 C19 C24 C23 1.1(4) . . . . ?
C18 C19 C24 C23 -179.6(2) . . . . ?
C36 N3 C25 C26 179.3(2) . . . . ?
C36 N3 C25 C30 0.3(3) . . . . ?
N3 C25 C26 C27 -178.4(2) . . . . ?
C30 C25 C26 C27 0.5(3) . . . . ?
C25 C26 C27 C28 0.3(4) . . . . ?
C26 C27 C28 C29 -0.3(4) . . . . ?
C26 C27 C28 Cl5 179.35(19) . . . . ?
C27 C28 C29 C30 -0.4(3) . . . . ?
Cl5 C28 C29 C30 179.92(17) . . . . ?
C28 C29 C30 C25 1.2(3) . . . . ?
C28 C29 C30 C31 178.9(2) . . . . ?
N3 C25 C30 C29 177.9(2) . . . . ?
C26 C25 C30 C29 -1.2(3) . . . . ?
N3 C25 C30 C31 -0.4(3) . . . . ?
C26 C25 C30 C31 -179.6(2) . . . . ?
C29 C30 C31 C32 -0.3(5) . . . . ?
C25 C30 C31 C32 177.7(2) . . . . ?
C29 C30 C31 C36 -177.6(2) . . . . ?
C25 C30 C31 C36 0.4(2) . . . . ?
C36 C31 C32 C33 1.2(3) . . . . ?
C30 C31 C32 C33 -175.9(2) . . . . ?
C31 C32 C33 C34 -0.6(3) . . . . ?
C31 C32 C33 Cl6 178.97(17) . . . . ?
C32 C33 C34 C35 -0.8(4) . . . . ?
Cl6 C33 C34 C35 179.65(19) . . . . ?
C33 C34 C35 C36 1.5(3) . . . . ?
C25 N3 C36 C35 -177.4(2) . . . . ?
C25 N3 C36 C31 0.0(3) . . . . ?
C34 C35 C36 N3 176.1(2) . . . . ?
C34 C35 C36 C31 -1.0(3) . . . . ?
C32 C31 C36 N3 -178.0(2) . . . . ?
C30 C31 C36 N3 -0.2(3) . . . . ?
C32 C31 C36 C35 -0.4(3) . . . . ?
C30 C31 C36 C35 177.4(2) . . . . ?
